data_1575505
loop_
_publ_author_name
'Arnaut, Pierre'
'Pozsoni, Nestor Bracho'
'Bondar, Denys'
'Lippmann, Petra'
'Boschuk, Susanne'
'Semenyuta, Ivan'
'Bhandary, Subhrajyoti'
'Van Hecke, Kristof'
'Karpichev, Yevgen'
'Cavarzerani, Enrico'
'Canzonieri, Vincenzo'
'Rizzolio, Flavio'
'Scattolin, Thomas'
'Vougioukalakis, Georgios C.'
'Ott, Ingo'
'Tzouras, Nikolaos V.'
'Nolan, Steven P.'

_publ_section_title
;
 A new generation of N-heterocyclic carbene (NHC) gold-selenolato
 complexes as potent anticancer agents: distinct synthetic routes and
 evaluation in 2D and 3D cancer models.
;
_journal_issue 37
_journal_name_full 'Chemical science'
_journal_page_first 17221
_journal_page_last 17231
_journal_paper_doi 10.1039/d5sc04490a
_journal_volume 16
_journal_year 2025
_chemical_formula_moiety 'C34 H40 Au F3 N2 Se'
_chemical_formula_sum 'C34 H40 Au F3 N2 Se'
_chemical_formula_weight 809.60
_space_group_crystal_system monoclinic
_space_group_IT_number 14
_space_group_name_Hall '-P 2yn'
_space_group_name_H-M_alt 'P 1 21/n 1'
_atom_sites_solution_hydrogens geom
_atom_sites_solution_primary dual
_audit_creation_date 2021-12-06
_audit_creation_method
;
Olex2 1.3
(compiled 2020.11.12 svn.r5f609507 for OlexSys, GUI svn.r6408)
;
_audit_update_record
;
2024-08-27 deposited with the CCDC.	2025-08-04 downloaded from the CCDC.
;
_cell_angle_alpha 90
_cell_angle_beta 114.959(2)
_cell_angle_gamma 90
_cell_formula_units_Z 4
_cell_length_a 14.3647(2)
_cell_length_b 14.9049(2)
_cell_length_c 16.6539(2)
_cell_measurement_reflns_used 15108
_cell_measurement_temperature 100(2)
_cell_measurement_theta_max 73.3210
_cell_measurement_theta_min 3.3930
_cell_volume 3232.68(9)
_computing_cell_refinement 'CrysAlisPro 1.171.41.119a (Rigaku OD, 2021)'
_computing_data_collection 'CrysAlisPro 1.171.41.119a (Rigaku OD, 2021)'
_computing_data_reduction 'CrysAlisPro 1.171.41.119a (Rigaku OD, 2021)'
_computing_molecular_graphics 'Olex2 1.3 (Dolomanov et al., 2009)'
_computing_publication_material 'Olex2 1.3 (Dolomanov et al., 2009)'
_computing_structure_refinement 'SHELXL 2018/3 (Sheldrick, 2015)'
_computing_structure_solution 'SHELXT 2018/2 (Sheldrick, 2018)'
_diffrn_ambient_environment N~2~
_diffrn_ambient_temperature 100(2)
_diffrn_detector 'CCD plate'
_diffrn_detector_area_resol_mean 10.4839
_diffrn_detector_type Atlas
_diffrn_measured_fraction_theta_full 1.000
_diffrn_measured_fraction_theta_max 0.985
_diffrn_measurement_details
;
List of Runs (angles in degrees, time in seconds):

  # Type    Start    End  Width  t~exp~   \w     \q     \k     \f   Frames
#--------------------------------------------------------------------------
  1  \w   -129.00  47.00   1.00    1.00    --  -41.16   0.00   0.00  176
  2  \w    -87.00  -6.00   1.00    1.00    --  -41.16 125.00-150.00   81
  3  \w     27.00  97.00   1.00    1.00    --   41.16-125.00  90.00   70
  4  \w    103.00 178.00   1.00    2.50    --  106.28  77.00 -90.00   75
  5  \w     33.00 112.00   1.00    2.50    --  106.28-125.00 -30.00   79
  6  \w     80.00 178.00   1.00    2.50    --  106.28  45.00  60.00   98
  7  \w     24.00 106.00   1.00    2.50    --  106.28 -94.00 -30.00   82
  8  \w     33.00 112.00   1.00    2.50    --  106.28-125.00 150.00   79
  9  \w     33.00 132.00   1.00    2.50    --  106.28 -45.00 -90.00   99
 10  \w    103.00 178.00   1.00    2.50    --  106.28  77.00-180.00   75
 11  \w     24.00 106.00   1.00    2.50    --  106.28 -94.00-180.00   82
 12  \w   -114.00 -13.00   1.00    1.00    --  -41.16 -57.00 -30.00  101
 13  \w     13.00 114.00   1.00    1.00    --   41.16  57.00 -90.00  101
 14  \w     13.00 114.00   1.00    1.00    --   41.16  57.00-180.00  101
 15  \w     78.00 178.00   1.00    2.50    --  106.28  30.00 -90.00  100
 16  \w     78.00 178.00   1.00    2.50    --  106.28  30.00 150.00  100
 17  \w     77.00 109.00   1.00    2.50    --  106.28  61.00 -60.00   32
 18  \w     80.00 178.00   1.00    2.50    --  106.28  45.00   0.00   98
;
_diffrn_measurement_device 'four-circle diffractometer'
_diffrn_measurement_device_type 'SuperNova, Dual, Cu at home/near, Atlas'
_diffrn_measurement_method '\w scans'
_diffrn_orient_matrix_type 'CrysAlisPro convention (1999,Acta A55,543-557)'
_diffrn_orient_matrix_UB_11 0.0648244000
_diffrn_orient_matrix_UB_12 -0.0864353000
_diffrn_orient_matrix_UB_13 0.0264962000
_diffrn_orient_matrix_UB_21 -0.0979160000
_diffrn_orient_matrix_UB_22 -0.0566231000
_diffrn_orient_matrix_UB_23 -0.0472213000
_diffrn_orient_matrix_UB_31 0.0144729000
_diffrn_orient_matrix_UB_32 0.0043636000
_diffrn_orient_matrix_UB_33 -0.0863863000
_diffrn_radiation_monochromator mirror
_diffrn_radiation_probe x-ray
_diffrn_radiation_type 'Cu K\a'
_diffrn_radiation_wavelength 1.54184
_diffrn_reflns_av_R_equivalents 0.0451
_diffrn_reflns_av_unetI/netI 0.0328
_diffrn_reflns_Laue_measured_fraction_full 1.000
_diffrn_reflns_Laue_measured_fraction_max 0.985
_diffrn_reflns_limit_h_max 17
_diffrn_reflns_limit_h_min -17
_diffrn_reflns_limit_k_max 18
_diffrn_reflns_limit_k_min -18
_diffrn_reflns_limit_l_max 14
_diffrn_reflns_limit_l_min -20
_diffrn_reflns_number 31239
_diffrn_reflns_point_group_measured_fraction_full 1.000
_diffrn_reflns_point_group_measured_fraction_max 0.985
_diffrn_reflns_theta_full 67.684
_diffrn_reflns_theta_max 73.701
_diffrn_reflns_theta_min 3.421
_diffrn_source 'micro-focus sealed X-ray tube'
_diffrn_source_type 'SuperNova (Cu) X-ray Source'
_exptl_absorpt_coefficient_mu 10.186
_exptl_absorpt_correction_T_max 1.00000
_exptl_absorpt_correction_T_min 0.67543
_exptl_absorpt_correction_type multi-scan
_exptl_absorpt_process_details
;
CrysAlisPro 1.171.41.119a (Rigaku Oxford Diffraction, 2021)
Empirical absorption correction using spherical harmonics,
implemented in SCALE3 ABSPACK scaling algorithm.
;
_exptl_crystal_colour colourless
_exptl_crystal_colour_primary colourless
_exptl_crystal_density_diffrn 1.663
_exptl_crystal_description plate
_exptl_crystal_F_000 1592
_exptl_crystal_size_max 0.16
_exptl_crystal_size_mid 0.14
_exptl_crystal_size_min 0.04
_refine_diff_density_max 1.091
_refine_diff_density_min -1.156
_refine_diff_density_rms 0.105
_refine_ls_extinction_method none
_refine_ls_goodness_of_fit_ref 1.026
_refine_ls_hydrogen_treatment constr
_refine_ls_matrix_type full
_refine_ls_number_parameters 415
_refine_ls_number_reflns 6437
_refine_ls_number_restraints 157
_refine_ls_restrained_S_all 1.048
_refine_ls_R_factor_all 0.0360
_refine_ls_R_factor_gt 0.0286
_refine_ls_shift/su_max 0.001
_refine_ls_shift/su_mean 0.000
_refine_ls_structure_factor_coef Fsqd
_refine_ls_weighting_details 'w=1/[\s^2^(Fo^2^)+(0.0329P)^2^+3.6880P] where P=(Fo^2^+2Fc^2^)/3'
_refine_ls_weighting_scheme calc
_refine_ls_wR_factor_gt 0.0649
_refine_ls_wR_factor_ref 0.0683
_reflns_Friedel_coverage 0.000
_reflns_number_gt 5602
_reflns_number_total 6437
_reflns_threshold_expression 'I > 2\s(I)'
_cod_data_source_file d5sc04490a2.cif
_cod_data_source_block nb071-cdcl3-hex-100k
_cod_depositor_comments 'Adding full bibliography for 1575505--1575508.cif.'
_cod_original_cell_volume 3232.67(9)
_cod_database_code 1575505
_shelx_shelxl_version_number 2018/3
_shelx_space_group_comment
;
The symmetry employed for this shelxl refinement is uniquely defined
by the following loop, which should always be used as a source of
symmetry information in preference to the above space-group names.
They are only intended as comments.
;
_shelx_estimated_absorpt_t_max 0.686
_shelx_estimated_absorpt_t_min 0.293
_reflns_odcompleteness_completeness 100.00
_reflns_odcompleteness_iscentric 1
_reflns_odcompleteness_theta 66.97
_olex2_refinement_description
;
1. Fixed Uiso
 At 1.2 times of:
  All C(H) groups
 At 1.5 times of:
  All C(H,H,H) groups
2. Restrained distances
 C34A-C31 \\sim C34-C31
 with sigma of 0.01
 F2-C34 \\sim F1-C34 \\sim F2A-C34A \\sim F1A-C34A \\sim F3A-C34A \\sim F3-C34
 with sigma of 0.01
 F1-F2 \\sim F2-F3 \\sim F3-F1 \\sim F1A-F2A \\sim F2A-F3A \\sim F3A-F1A
 with sigma of 0.02
3. Uiso/Uaniso restraints and constraints
F3 \\sim C34 \\sim F2 \\sim F1 \\sim C34A \\sim F3A \\sim F2A \\sim F1A: within
2A with sigma of 0.008 and sigma for terminal atoms of 0.016 within 2A
C25 \\sim C27 \\sim C26: within 2A with sigma of 0.01 and sigma for terminal
atoms of 0.02 within 2A
4. Others
 Sof(C34A)=Sof(F3A)=Sof(F2A)=Sof(F1A)=1-FVAR(1)
 Sof(F3)=Sof(C34)=Sof(F2)=Sof(F1)=FVAR(1)
5.a Ternary CH refined with riding coordinates:
 C13(H13), C10(H10), C22(H22), C25(H25)
5.b Aromatic/amide H refined with riding coordinates:
 C2(H2), C3(H3), C32(H32), C6(H6), C33(H33), C29(H29), C20(H20), C7(H7),
 C30(H30), C8(H8), C18(H18), C19(H19)
5.c Idealised Me refined as rotating group:
 C12(H12A,H12B,H12C), C14(H14A,H14B,H14C), C15(H15A,H15B,H15C), C24(H24A,H24B,
 H24C), C11(H11A,H11B,H11C), C23(H23A,H23B,H23C), C27(H27A,H27B,H27C), C26(H26A,
 H26B,H26C)
;
_olex2_date_sample_data_collection 2021-11-23
_olex2_submission_special_instructions 'No special instructions were received'
_oxdiff_exptl_absorpt_empirical_details
;
Empirical correction (ABSPACK) includes:
- Absorption correction using spherical harmonics
- Frame scaling
;
_oxdiff_exptl_absorpt_empirical_full_max 1.382
_oxdiff_exptl_absorpt_empirical_full_min 0.688

loop_
_space_group_symop_operation_xyz
'x, y, z'
'-x+1/2, y+1/2, -z+1/2'
'-x, -y, -z'
'x-1/2, -y-1/2, z-1/2'

loop_
_atom_site_label
_atom_site_type_symbol
_atom_site_fract_x
_atom_site_fract_y
_atom_site_fract_z
_atom_site_U_iso_or_equiv
_atom_site_adp_type
_atom_site_occupancy
_atom_site_site_symmetry_order
_atom_site_calc_flag
_atom_site_refinement_flags_posn
_atom_site_refinement_flags_adp
_atom_site_refinement_flags_occupancy
_atom_site_disorder_assembly
_atom_site_disorder_group
Au1 Au 0.33974(2) 0.17349(2) 0.57394(2) 0.02176(6) Uani 1 1 d . . . . .
Se1 Se 0.17994(3) 0.09410(3) 0.50239(3) 0.02645(10) Uani 1 1 d . . . . .
N2 N 0.4961(2) 0.2815(2) 0.7198(2) 0.0224(7) Uani 1 1 d . . . . .
N1 N 0.5563(2) 0.2511(2) 0.6254(2) 0.0222(7) Uani 1 1 d . . . . .
C1 C 0.4730(3) 0.2393(3) 0.6417(3) 0.0237(8) Uani 1 1 d . . . . .
F3 F -0.2140(6) 0.3081(6) 0.5424(5) 0.059(2) Uani 0.510(6) 1 d D U P A 1
C9 C 0.4202(3) 0.2037(3) 0.8059(3) 0.0265(8) Uani 1 1 d . . . . .
C21 C 0.5230(3) 0.2586(3) 0.4691(3) 0.0279(9) Uani 1 1 d . . . . .
C2 C 0.5933(3) 0.3183(3) 0.7529(3) 0.0261(8) Uani 1 1 d . . . . .
H2 H 0.626971 0.350410 0.806828 0.031 Uiso 1 1 calc R U . . .
C3 C 0.6309(3) 0.2993(3) 0.6926(3) 0.0264(8) Uani 1 1 d . . . . .
H3 H 0.696242 0.316093 0.695969 0.032 Uiso 1 1 calc R U . . .
C28 C 0.0917(3) 0.1564(3) 0.5430(3) 0.0238(8) Uani 1 1 d . . . . .
C4 C 0.4270(3) 0.2820(3) 0.7629(3) 0.0241(8) Uani 1 1 d . . . . .
C32 C -0.0792(3) 0.1717(3) 0.5357(3) 0.0289(9) Uani 1 1 d . . . . .
H32 H -0.147844 0.150724 0.515080 0.035 Uiso 1 1 calc R U . . .
C5 C 0.3682(3) 0.3578(3) 0.7551(3) 0.0256(8) Uani 1 1 d . . . . .
C6 C 0.2963(3) 0.3528(3) 0.7919(3) 0.0295(9) Uani 1 1 d . . . . .
H6 H 0.254898 0.403499 0.788904 0.035 Uiso 1 1 calc R U . . .
C13 C 0.3762(3) 0.4420(3) 0.7069(3) 0.0277(8) Uani 1 1 d . . . . .
H13 H 0.440399 0.437028 0.697630 0.033 Uiso 1 1 calc R U . . .
C33 C -0.0102(3) 0.1271(3) 0.5119(3) 0.0247(8) Uani 1 1 d . . . . .
H33 H -0.032072 0.076255 0.474188 0.030 Uiso 1 1 calc R U . . .
C10 C 0.4898(3) 0.1231(3) 0.8182(3) 0.0300(9) Uani 1 1 d . . . . .
H10 H 0.527535 0.133146 0.780368 0.036 Uiso 1 1 calc R U . . .
C16 C 0.5681(3) 0.2139(3) 0.5499(3) 0.0236(8) Uani 1 1 d . . . . .
C29 C 0.1229(3) 0.2286(3) 0.6012(3) 0.0299(9) Uani 1 1 d . . . . .
H29 H 0.192744 0.246898 0.625829 0.036 Uiso 1 1 calc R U . . .
C22 C 0.4606(3) 0.3440(3) 0.4555(3) 0.0301(9) Uani 1 1 d . . . . .
H22 H 0.464728 0.362963 0.514480 0.036 Uiso 1 1 calc R U . . .
C25 C 0.6697(3) 0.0852(3) 0.6506(3) 0.0328(9) Uani 1 1 d . U . . .
H25 H 0.673347 0.128776 0.697476 0.039 Uiso 1 1 calc R U . . .
C17 C 0.6253(3) 0.1343(3) 0.5621(3) 0.0268(8) Uani 1 1 d . . . . .
C20 C 0.5365(3) 0.2212(3) 0.3979(3) 0.0339(10) Uani 1 1 d . . . . .
H20 H 0.506768 0.249661 0.341595 0.041 Uiso 1 1 calc R U . . .
C31 C -0.0486(3) 0.2470(3) 0.5896(3) 0.0285(9) Uani 1 1 d D . . . .
C7 C 0.2852(3) 0.2761(3) 0.8320(3) 0.0320(10) Uani 1 1 d . . . . .
H7 H 0.234245 0.273497 0.854169 0.038 Uiso 1 1 calc R U . . .
C30 C 0.0535(3) 0.2742(3) 0.6236(3) 0.0320(9) Uani 1 1 d . . . . .
H30 H 0.075617 0.324241 0.662409 0.038 Uiso 1 1 calc R U . . .
C8 C 0.3469(3) 0.2022(3) 0.8406(3) 0.0307(9) Uani 1 1 d . . . . .
H8 H 0.339513 0.150130 0.870348 0.037 Uiso 1 1 calc R U . . .
C18 C 0.6368(3) 0.1003(3) 0.4891(3) 0.0322(9) Uani 1 1 d . . . . .
H18 H 0.675397 0.046971 0.494872 0.039 Uiso 1 1 calc R U . . .
C12 C 0.4287(4) 0.0358(3) 0.7869(3) 0.0390(11) Uani 1 1 d . . . . .
H12A H 0.396943 0.020300 0.826818 0.058 Uiso 1 1 calc R U . . .
H12B H 0.474939 -0.012583 0.787030 0.058 Uiso 1 1 calc R U . . .
H12C H 0.375069 0.043945 0.726695 0.058 Uiso 1 1 calc R U . . .
C19 C 0.5927(3) 0.1434(3) 0.4082(3) 0.0333(10) Uani 1 1 d . . . . .
H19 H 0.601065 0.119126 0.358921 0.040 Uiso 1 1 calc R U . . .
C14 C 0.2852(3) 0.4460(4) 0.6148(3) 0.0392(11) Uani 1 1 d . . . . .
H14A H 0.282462 0.390337 0.582597 0.059 Uiso 1 1 calc R U . . .
H14B H 0.294116 0.497065 0.581632 0.059 Uiso 1 1 calc R U . . .
H14C H 0.221078 0.453199 0.621611 0.059 Uiso 1 1 calc R U . . .
C15 C 0.3846(4) 0.5274(3) 0.7602(3) 0.0402(11) Uani 1 1 d . . . . .
H15A H 0.322402 0.534443 0.770089 0.060 Uiso 1 1 calc R U . . .
H15B H 0.392219 0.579288 0.727364 0.060 Uiso 1 1 calc R U . . .
H15C H 0.444553 0.523175 0.817385 0.060 Uiso 1 1 calc R U . . .
C34 C -0.1265(6) 0.2920(5) 0.6133(5) 0.040(2) Uani 0.510(6) 1 d D U P A 1
C24 C 0.5043(4) 0.4201(3) 0.4202(3) 0.0439(12) Uani 1 1 d . . . . .
H24A H 0.576195 0.430412 0.460967 0.066 Uiso 1 1 calc R U . . .
H24B H 0.464570 0.474930 0.415134 0.066 Uiso 1 1 calc R U . . .
H24C H 0.500047 0.403680 0.361727 0.066 Uiso 1 1 calc R U . . .
C11 C 0.5700(4) 0.1160(4) 0.9140(3) 0.0469(12) Uani 1 1 d . . . . .
H11A H 0.609395 0.171979 0.931037 0.070 Uiso 1 1 calc R U . . .
H11B H 0.616507 0.065973 0.919410 0.070 Uiso 1 1 calc R U . . .
H11C H 0.535540 0.105661 0.952896 0.070 Uiso 1 1 calc R U . . .
C23 C 0.3472(3) 0.3277(4) 0.3943(3) 0.0413(11) Uani 1 1 d . . . . .
H23A H 0.340897 0.308103 0.336018 0.062 Uiso 1 1 calc R U . . .
H23B H 0.308471 0.383434 0.387821 0.062 Uiso 1 1 calc R U . . .
H23C H 0.319645 0.281161 0.419806 0.062 Uiso 1 1 calc R U . . .
C27 C 0.7773(4) 0.0494(5) 0.6752(4) 0.0595(16) Uani 1 1 d . U . . .
H27A H 0.775310 0.004207 0.631784 0.089 Uiso 1 1 calc R U . . .
H27B H 0.803458 0.022089 0.734188 0.089 Uiso 1 1 calc R U . . .
H27C H 0.822441 0.098809 0.675531 0.089 Uiso 1 1 calc R U . . .
F2 F -0.1560(5) 0.2462(5) 0.6679(4) 0.0571(18) Uani 0.510(6) 1 d D U P A 1
C26 C 0.5966(5) 0.0100(4) 0.6482(4) 0.0643(17) Uani 1 1 d . U . . .
H26A H 0.529090 0.035324 0.636186 0.096 Uiso 1 1 calc R U . . .
H26B H 0.623810 -0.020899 0.705528 0.096 Uiso 1 1 calc R U . . .
H26C H 0.590084 -0.032818 0.601467 0.096 Uiso 1 1 calc R U . . .
F1 F -0.0941(5) 0.3698(5) 0.6549(7) 0.072(2) Uani 0.510(6) 1 d D U P A 1
C34A C -0.1220(6) 0.3080(5) 0.6039(5) 0.042(2) Uani 0.490(6) 1 d D U P A 2
F3A F -0.2173(6) 0.2764(6) 0.5691(7) 0.063(2) Uani 0.490(6) 1 d D U P A 2
F2A F -0.0954(6) 0.3242(6) 0.6892(4) 0.066(2) Uani 0.490(6) 1 d D U P A 2
F1A F -0.1307(5) 0.3900(4) 0.5691(5) 0.0557(18) Uani 0.490(6) 1 d D U P A 2

loop_
_atom_site_aniso_label
_atom_site_aniso_U_11
_atom_site_aniso_U_22
_atom_site_aniso_U_33
_atom_site_aniso_U_23
_atom_site_aniso_U_13
_atom_site_aniso_U_12
Au1 0.01582(7) 0.02988(9) 0.02096(9) -0.00446(7) 0.00911(6) -0.00204(6)
Se1 0.01811(17) 0.0344(2) 0.0280(2) -0.00913(19) 0.01085(16) -0.00389(16)
N2 0.0194(14) 0.0292(17) 0.0220(17) -0.0028(14) 0.0119(13) -0.0014(13)
N1 0.0151(13) 0.0304(16) 0.0216(16) -0.0039(14) 0.0082(12) -0.0034(12)
C1 0.0202(16) 0.0276(19) 0.024(2) -0.0028(17) 0.0107(15) 0.0008(15)
F3 0.043(4) 0.086(6) 0.051(4) 0.012(4) 0.023(3) 0.031(4)
C9 0.0257(18) 0.033(2) 0.023(2) -0.0045(17) 0.0124(16) -0.0043(16)
C21 0.0210(17) 0.037(2) 0.029(2) -0.0061(19) 0.0142(16) -0.0078(16)
C2 0.0190(16) 0.032(2) 0.026(2) -0.0063(18) 0.0088(15) -0.0035(15)
C3 0.0201(16) 0.034(2) 0.027(2) -0.0069(18) 0.0120(15) -0.0037(15)
C28 0.0213(17) 0.031(2) 0.0188(19) 0.0011(16) 0.0087(15) -0.0016(15)
C4 0.0186(16) 0.036(2) 0.0192(19) -0.0083(17) 0.0094(14) -0.0042(15)
C32 0.0186(16) 0.039(2) 0.030(2) 0.0006(19) 0.0112(16) -0.0037(16)
C5 0.0224(17) 0.034(2) 0.022(2) -0.0067(17) 0.0109(15) -0.0017(16)
C6 0.0232(18) 0.041(2) 0.028(2) -0.0103(19) 0.0144(17) -0.0011(17)
C13 0.0253(18) 0.031(2) 0.031(2) -0.0040(18) 0.0169(17) -0.0004(16)
C33 0.0202(17) 0.030(2) 0.022(2) -0.0019(17) 0.0074(15) -0.0021(15)
C10 0.033(2) 0.033(2) 0.028(2) -0.0007(18) 0.0154(18) -0.0006(17)
C16 0.0184(16) 0.032(2) 0.025(2) -0.0076(17) 0.0130(15) -0.0060(15)
C29 0.0215(17) 0.039(2) 0.029(2) -0.0054(19) 0.0105(16) -0.0054(17)
C22 0.031(2) 0.037(2) 0.025(2) 0.0045(18) 0.0145(17) 0.0001(17)
C25 0.0258(19) 0.037(2) 0.035(2) -0.007(2) 0.0122(17) 0.0008(17)
C17 0.0195(17) 0.031(2) 0.033(2) -0.0085(18) 0.0134(16) -0.0058(15)
C20 0.032(2) 0.047(3) 0.026(2) -0.009(2) 0.0154(18) -0.0116(19)
C31 0.0216(18) 0.036(2) 0.029(2) -0.0033(19) 0.0125(16) -0.0022(17)
C7 0.0281(19) 0.047(3) 0.028(2) -0.008(2) 0.0192(17) -0.0041(18)
C30 0.0259(19) 0.038(2) 0.037(2) -0.011(2) 0.0173(18) -0.0063(17)
C8 0.032(2) 0.035(2) 0.030(2) -0.0017(19) 0.0177(18) -0.0066(17)
C18 0.0238(18) 0.037(2) 0.040(3) -0.010(2) 0.0181(18) -0.0053(17)
C12 0.041(2) 0.036(2) 0.038(3) -0.001(2) 0.015(2) -0.002(2)
C19 0.032(2) 0.043(2) 0.035(2) -0.016(2) 0.0240(19) -0.0127(19)
C14 0.033(2) 0.053(3) 0.030(2) 0.005(2) 0.0117(19) 0.002(2)
C15 0.046(3) 0.035(2) 0.042(3) -0.009(2) 0.021(2) -0.004(2)
C34 0.024(3) 0.047(4) 0.056(4) -0.013(4) 0.024(3) -0.006(3)
C24 0.052(3) 0.043(3) 0.040(3) -0.001(2) 0.022(2) -0.008(2)
C11 0.043(3) 0.050(3) 0.038(3) -0.003(2) 0.008(2) 0.006(2)
C23 0.031(2) 0.056(3) 0.036(3) 0.009(2) 0.0132(19) 0.003(2)
C27 0.045(3) 0.089(4) 0.038(3) -0.002(3) 0.012(2) 0.033(3)
F2 0.049(3) 0.080(4) 0.065(4) 0.004(3) 0.046(3) 0.012(3)
C26 0.066(4) 0.058(3) 0.054(4) 0.011(3) 0.010(3) -0.021(3)
F1 0.041(3) 0.065(4) 0.119(6) -0.048(4) 0.043(4) -0.013(3)
C34A 0.028(3) 0.049(4) 0.053(4) -0.011(4) 0.021(3) -0.004(3)
F3A 0.025(3) 0.063(5) 0.108(6) -0.035(4) 0.036(4) -0.014(3)
F2A 0.072(4) 0.097(6) 0.036(3) 0.002(4) 0.030(3) 0.043(4)
F1A 0.052(3) 0.042(3) 0.084(5) 0.008(3) 0.039(3) 0.017(3)

loop_
_atom_type_symbol
_atom_type_description
_atom_type_scat_dispersion_real
_atom_type_scat_dispersion_imag
_atom_type_scat_source
C C 0.0181 0.0091 'International Tables Vol C Tables 4.2.6.8 and 6.1.1.4'
H H 0.0000 0.0000 'International Tables Vol C Tables 4.2.6.8 and 6.1.1.4'
Au Au -4.4197 7.2980 'International Tables Vol C Tables 4.2.6.8 and 6.1.1.4'
F F 0.0727 0.0534 'International Tables Vol C Tables 4.2.6.8 and 6.1.1.4'
N N 0.0311 0.0180 'International Tables Vol C Tables 4.2.6.8 and 6.1.1.4'
Se Se -0.7943 1.1372 'International Tables Vol C Tables 4.2.6.8 and 6.1.1.4'

loop_
_geom_angle_atom_site_label_1
_geom_angle_atom_site_label_2
_geom_angle_atom_site_label_3
_geom_angle
_geom_angle_site_symmetry_1
_geom_angle_site_symmetry_3
_geom_angle_publ_flag
C1 Au1 Se1 176.17(11) . . ?
C28 Se1 Au1 102.88(12) . . ?
C1 N2 C2 111.4(3) . . ?
C1 N2 C4 122.4(3) . . ?
C2 N2 C4 126.1(3) . . ?
C1 N1 C3 110.9(3) . . ?
C1 N1 C16 124.4(3) . . ?
C3 N1 C16 124.7(3) . . ?
N2 C1 Au1 123.6(3) . . ?
N1 C1 Au1 131.7(3) . . ?
N1 C1 N2 104.7(3) . . ?
C4 C9 C10 123.0(3) . . ?
C4 C9 C8 117.0(4) . . ?
C8 C9 C10 120.0(4) . . ?
C16 C21 C22 123.5(4) . . ?
C16 C21 C20 117.0(4) . . ?
C20 C21 C22 119.5(4) . . ?
N2 C2 H2 127.1 . . ?
C3 C2 N2 105.8(3) . . ?
C3 C2 H2 127.1 . . ?
N1 C3 H3 126.4 . . ?
C2 C3 N1 107.1(3) . . ?
C2 C3 H3 126.4 . . ?
C33 C28 Se1 117.7(3) . . ?
C29 C28 Se1 123.8(3) . . ?
C29 C28 C33 118.5(4) . . ?
C9 C4 N2 117.5(3) . . ?
C5 C4 N2 118.4(4) . . ?
C5 C4 C9 124.0(4) . . ?
C33 C32 H32 119.9 . . ?
C33 C32 C31 120.2(4) . . ?
C31 C32 H32 119.9 . . ?
C4 C5 C6 116.5(4) . . ?
C4 C5 C13 123.0(3) . . ?
C6 C5 C13 120.5(4) . . ?
C5 C6 H6 119.5 . . ?
C7 C6 C5 121.0(4) . . ?
C7 C6 H6 119.5 . . ?
C5 C13 H13 107.5 . . ?
C5 C13 C14 109.7(4) . . ?
C5 C13 C15 112.7(4) . . ?
C14 C13 H13 107.5 . . ?
C15 C13 H13 107.5 . . ?
C15 C13 C14 111.9(4) . . ?
C28 C33 H33 119.7 . . ?
C32 C33 C28 120.6(4) . . ?
C32 C33 H33 119.7 . . ?
C9 C10 H10 107.3 . . ?
C9 C10 C12 112.0(4) . . ?
C9 C10 C11 111.0(4) . . ?
C12 C10 H10 107.3 . . ?
C11 C10 H10 107.3 . . ?
C11 C10 C12 111.6(4) . . ?
C21 C16 N1 118.5(4) . . ?
C21 C16 C17 123.3(4) . . ?
C17 C16 N1 118.2(4) . . ?
C28 C29 H29 119.6 . . ?
C30 C29 C28 120.8(4) . . ?
C30 C29 H29 119.6 . . ?
C21 C22 H22 107.7 . . ?
C21 C22 C24 111.6(4) . . ?
C21 C22 C23 111.2(4) . . ?
C24 C22 H22 107.7 . . ?
C24 C22 C23 110.8(4) . . ?
C23 C22 H22 107.7 . . ?
C17 C25 H25 107.8 . . ?
C17 C25 C26 109.0(4) . . ?
C27 C25 H25 107.8 . . ?
C27 C25 C17 113.2(4) . . ?
C27 C25 C26 111.1(5) . . ?
C26 C25 H25 107.8 . . ?
C16 C17 C25 121.7(4) . . ?
C18 C17 C16 117.3(4) . . ?
C18 C17 C25 121.0(4) . . ?
C21 C20 H20 119.6 . . ?
C19 C20 C21 120.8(4) . . ?
C19 C20 H20 119.6 . . ?
C32 C31 C30 119.4(4) . . ?
C32 C31 C34 117.7(4) . . ?
C32 C31 C34A 123.0(4) . . ?
C30 C31 C34 122.7(5) . . ?
C30 C31 C34A 117.0(5) . . ?
C6 C7 H7 119.5 . . ?
C6 C7 C8 121.1(4) . . ?
C8 C7 H7 119.5 . . ?
C29 C30 C31 120.2(4) . . ?
C29 C30 H30 119.9 . . ?
C31 C30 H30 119.9 . . ?
C9 C8 H8 119.8 . . ?
C7 C8 C9 120.3(4) . . ?
C7 C8 H8 119.8 . . ?
C17 C18 H18 119.7 . . ?
C19 C18 C17 120.5(4) . . ?
C19 C18 H18 119.7 . . ?
C10 C12 H12A 109.5 . . ?
C10 C12 H12B 109.5 . . ?
C10 C12 H12C 109.5 . . ?
H12A C12 H12B 109.5 . . ?
H12A C12 H12C 109.5 . . ?
H12B C12 H12C 109.5 . . ?
C20 C19 H19 119.5 . . ?
C18 C19 C20 121.0(4) . . ?
C18 C19 H19 119.5 . . ?
C13 C14 H14A 109.5 . . ?
C13 C14 H14B 109.5 . . ?
C13 C14 H14C 109.5 . . ?
H14A C14 H14B 109.5 . . ?
H14A C14 H14C 109.5 . . ?
H14B C14 H14C 109.5 . . ?
C13 C15 H15A 109.5 . . ?
C13 C15 H15B 109.5 . . ?
C13 C15 H15C 109.5 . . ?
H15A C15 H15B 109.5 . . ?
H15A C15 H15C 109.5 . . ?
H15B C15 H15C 109.5 . . ?
F3 C34 C31 112.3(7) . . ?
F3 C34 F2 104.0(6) . . ?
F2 C34 C31 115.9(6) . . ?
F1 C34 F3 107.3(7) . . ?
F1 C34 C31 113.1(6) . . ?
F1 C34 F2 103.4(7) . . ?
C22 C24 H24A 109.5 . . ?
C22 C24 H24B 109.5 . . ?
C22 C24 H24C 109.5 . . ?
H24A C24 H24B 109.5 . . ?
H24A C24 H24C 109.5 . . ?
H24B C24 H24C 109.5 . . ?
C10 C11 H11A 109.5 . . ?
C10 C11 H11B 109.5 . . ?
C10 C11 H11C 109.5 . . ?
H11A C11 H11B 109.5 . . ?
H11A C11 H11C 109.5 . . ?
H11B C11 H11C 109.5 . . ?
C22 C23 H23A 109.5 . . ?
C22 C23 H23B 109.5 . . ?
C22 C23 H23C 109.5 . . ?
H23A C23 H23B 109.5 . . ?
H23A C23 H23C 109.5 . . ?
H23B C23 H23C 109.5 . . ?
C25 C27 H27A 109.5 . . ?
C25 C27 H27B 109.5 . . ?
C25 C27 H27C 109.5 . . ?
H27A C27 H27B 109.5 . . ?
H27A C27 H27C 109.5 . . ?
H27B C27 H27C 109.5 . . ?
C25 C26 H26A 109.5 . . ?
C25 C26 H26B 109.5 . . ?
C25 C26 H26C 109.5 . . ?
H26A C26 H26B 109.5 . . ?
H26A C26 H26C 109.5 . . ?
H26B C26 H26C 109.5 . . ?
F3A C34A C31 112.7(7) . . ?
F3A C34A F2A 108.0(7) . . ?
F3A C34A F1A 104.1(7) . . ?
F2A C34A C31 112.3(6) . . ?
F2A C34A F1A 103.2(7) . . ?
F1A C34A C31 115.7(6) . . ?

loop_
_geom_bond_atom_site_label_1
_geom_bond_atom_site_label_2
_geom_bond_distance
_geom_bond_site_symmetry_2
_geom_bond_publ_flag
Au1 Se1 2.4044(4) . ?
Au1 C1 2.019(4) . ?
Se1 C28 1.910(4) . ?
N2 C1 1.354(5) . ?
N2 C2 1.380(5) . ?
N2 C4 1.450(5) . ?
N1 C1 1.346(5) . ?
N1 C3 1.381(5) . ?
N1 C16 1.448(5) . ?
F3 C34 1.333(7) . ?
C9 C4 1.395(6) . ?
C9 C10 1.521(6) . ?
C9 C8 1.398(5) . ?
C21 C16 1.393(6) . ?
C21 C22 1.516(6) . ?
C21 C20 1.398(6) . ?
C2 H2 0.9500 . ?
C2 C3 1.355(6) . ?
C3 H3 0.9500 . ?
C28 C33 1.400(5) . ?
C28 C29 1.390(6) . ?
C4 C5 1.384(6) . ?
C32 H32 0.9500 . ?
C32 C33 1.383(6) . ?
C32 C31 1.387(6) . ?
C5 C6 1.408(5) . ?
C5 C13 1.520(6) . ?
C6 H6 0.9500 . ?
C6 C7 1.366(7) . ?
C13 H13 1.0000 . ?
C13 C14 1.540(6) . ?
C13 C15 1.527(6) . ?
C33 H33 0.9500 . ?
C10 H10 1.0000 . ?
C10 C12 1.533(6) . ?
C10 C11 1.527(6) . ?
C16 C17 1.407(6) . ?
C29 H29 0.9500 . ?
C29 C30 1.380(6) . ?
C22 H22 1.0000 . ?
C22 C24 1.529(6) . ?
C22 C23 1.533(6) . ?
C25 H25 1.0000 . ?
C25 C17 1.523(6) . ?
C25 C27 1.518(6) . ?
C25 C26 1.525(7) . ?
C17 C18 1.391(6) . ?
C20 H20 0.9500 . ?
C20 C19 1.382(7) . ?
C31 C30 1.391(5) . ?
C31 C34 1.494(8) . ?
C31 C34A 1.486(8) . ?
C7 H7 0.9500 . ?
C7 C8 1.383(6) . ?
C30 H30 0.9500 . ?
C8 H8 0.9500 . ?
C18 H18 0.9500 . ?
C18 C19 1.381(7) . ?
C12 H12A 0.9800 . ?
C12 H12B 0.9800 . ?
C12 H12C 0.9800 . ?
C19 H19 0.9500 . ?
C14 H14A 0.9800 . ?
C14 H14B 0.9800 . ?
C14 H14C 0.9800 . ?
C15 H15A 0.9800 . ?
C15 H15B 0.9800 . ?
C15 H15C 0.9800 . ?
C34 F2 1.342(7) . ?
C34 F1 1.330(7) . ?
C24 H24A 0.9800 . ?
C24 H24B 0.9800 . ?
C24 H24C 0.9800 . ?
C11 H11A 0.9800 . ?
C11 H11B 0.9800 . ?
C11 H11C 0.9800 . ?
C23 H23A 0.9800 . ?
C23 H23B 0.9800 . ?
C23 H23C 0.9800 . ?
C27 H27A 0.9800 . ?
C27 H27B 0.9800 . ?
C27 H27C 0.9800 . ?
C26 H26A 0.9800 . ?
C26 H26B 0.9800 . ?
C26 H26C 0.9800 . ?
C34A F3A 1.327(7) . ?
C34A F2A 1.330(7) . ?
C34A F1A 1.336(7) . ?

loop_
_geom_torsion_atom_site_label_1
_geom_torsion_atom_site_label_2
_geom_torsion_atom_site_label_3
_geom_torsion_atom_site_label_4
_geom_torsion
_geom_torsion_site_symmetry_1
_geom_torsion_site_symmetry_2
_geom_torsion_site_symmetry_3
_geom_torsion_site_symmetry_4
_geom_torsion_publ_flag
Se1 C28 C33 C32 -177.2(3) . . . . ?
Se1 C28 C29 C30 175.9(3) . . . . ?
N2 C2 C3 N1 -0.6(5) . . . . ?
N2 C4 C5 C6 175.1(3) . . . . ?
N2 C4 C5 C13 -2.7(6) . . . . ?
N1 C16 C17 C25 2.9(5) . . . . ?
N1 C16 C17 C18 -179.2(3) . . . . ?
C1 N2 C2 C3 0.9(5) . . . . ?
C1 N2 C4 C9 75.7(5) . . . . ?
C1 N2 C4 C5 -101.0(4) . . . . ?
C1 N1 C3 C2 0.0(5) . . . . ?
C1 N1 C16 C21 81.8(5) . . . . ?
C1 N1 C16 C17 -98.5(4) . . . . ?
C9 C4 C5 C6 -1.4(6) . . . . ?
C9 C4 C5 C13 -179.2(4) . . . . ?
C21 C16 C17 C25 -177.4(4) . . . . ?
C21 C16 C17 C18 0.5(6) . . . . ?
C21 C20 C19 C18 0.1(6) . . . . ?
C2 N2 C1 Au1 178.0(3) . . . . ?
C2 N2 C1 N1 -0.9(4) . . . . ?
C2 N2 C4 C9 -100.8(5) . . . . ?
C2 N2 C4 C5 82.5(5) . . . . ?
C3 N1 C1 Au1 -178.2(3) . . . . ?
C3 N1 C1 N2 0.5(4) . . . . ?
C3 N1 C16 C21 -101.8(4) . . . . ?
C3 N1 C16 C17 77.9(5) . . . . ?
C28 C29 C30 C31 1.4(7) . . . . ?
C4 N2 C1 Au1 1.0(5) . . . . ?
C4 N2 C1 N1 -177.8(3) . . . . ?
C4 N2 C2 C3 177.7(4) . . . . ?
C4 C9 C10 C12 -128.7(4) . . . . ?
C4 C9 C10 C11 105.9(5) . . . . ?
C4 C9 C8 C7 -0.2(6) . . . . ?
C4 C5 C6 C7 -0.9(6) . . . . ?
C4 C5 C13 C14 102.4(4) . . . . ?
C4 C5 C13 C15 -132.3(4) . . . . ?
C32 C31 C30 C29 2.5(7) . . . . ?
C32 C31 C34 F3 -50.0(8) . . . . ?
C32 C31 C34 F2 69.3(8) . . . . ?
C32 C31 C34 F1 -171.6(7) . . . . ?
C32 C31 C34A F3A 8.0(9) . . . . ?
C32 C31 C34A F2A 130.3(7) . . . . ?
C32 C31 C34A F1A -111.6(7) . . . . ?
C5 C6 C7 C8 2.5(6) . . . . ?
C6 C5 C13 C14 -75.4(5) . . . . ?
C6 C5 C13 C15 50.0(5) . . . . ?
C6 C7 C8 C9 -2.0(7) . . . . ?
C13 C5 C6 C7 177.0(4) . . . . ?
C33 C28 C29 C30 -3.9(6) . . . . ?
C33 C32 C31 C30 -3.7(7) . . . . ?
C33 C32 C31 C34 -179.8(5) . . . . ?
C33 C32 C31 C34A 168.0(5) . . . . ?
C10 C9 C4 N2 7.0(6) . . . . ?
C10 C9 C4 C5 -176.4(4) . . . . ?
C10 C9 C8 C7 178.2(4) . . . . ?
C16 N1 C1 Au1 -1.4(6) . . . . ?
C16 N1 C1 N2 177.4(3) . . . . ?
C16 N1 C3 C2 -176.8(4) . . . . ?
C16 C21 C22 C24 123.2(4) . . . . ?
C16 C21 C22 C23 -112.5(4) . . . . ?
C16 C21 C20 C19 -0.2(6) . . . . ?
C16 C17 C18 C19 -0.5(6) . . . . ?
C29 C28 C33 C32 2.7(6) . . . . ?
C22 C21 C16 N1 -0.9(5) . . . . ?
C22 C21 C16 C17 179.5(4) . . . . ?
C22 C21 C20 C19 -179.8(4) . . . . ?
C25 C17 C18 C19 177.4(4) . . . . ?
C17 C18 C19 C20 0.3(6) . . . . ?
C20 C21 C16 N1 179.5(3) . . . . ?
C20 C21 C16 C17 -0.1(6) . . . . ?
C20 C21 C22 C24 -57.2(5) . . . . ?
C20 C21 C22 C23 67.1(5) . . . . ?
C31 C32 C33 C28 1.1(6) . . . . ?
C30 C31 C34 F3 134.1(7) . . . . ?
C30 C31 C34 F2 -106.6(7) . . . . ?
C30 C31 C34 F1 12.5(9) . . . . ?
C30 C31 C34A F3A 180.0(7) . . . . ?
C30 C31 C34A F2A -57.8(8) . . . . ?
C30 C31 C34A F1A 60.3(8) . . . . ?
C8 C9 C4 N2 -174.6(3) . . . . ?
C8 C9 C4 C5 1.9(6) . . . . ?
C8 C9 C10 C12 53.0(5) . . . . ?
C8 C9 C10 C11 -72.4(5) . . . . ?
C34 C31 C30 C29 178.3(5) . . . . ?
C27 C25 C17 C16 -139.3(4) . . . . ?
C27 C25 C17 C18 42.8(6) . . . . ?
C26 C25 C17 C16 96.5(5) . . . . ?
C26 C25 C17 C18 -81.3(5) . . . . ?
C34A C31 C30 C29 -169.7(5) . . . . ?
